data_1554699
loop_
_publ_author_name
'Anitha, Mandala'
'Shankar, Mallepalli'
'Kumara Swamy, K. C.'

_publ_section_title
;
 Reactivity of epoxy-ynamides with metal halides: nucleophile
 (Br/Cl/OH)-assisted tandem intramolecular 5-exo-dig or 6-endo-dig
 cyclisation and AgF2-promoted oxidation
;
_journal_issue 8
_journal_name_full 'Organic Chemistry Frontiers'
_journal_page_first 1133
_journal_paper_doi 10.1039/C9QO00027E
_journal_volume 6
_journal_year 2019
_chemical_formula_sum 'C18 H16 Br2 F N O3 S'
_chemical_formula_weight 505.20
_space_group_IT_number 2
_space_group_name_Hall '-P 1'
_space_group_name_H-M_alt 'P -1'
_symmetry_cell_setting triclinic
_symmetry_space_group_name_H-M 'P -1'
_atom_sites_solution_hydrogens geom
_atom_sites_solution_primary direct
_atom_sites_solution_secondary difmap
_audit_creation_method SHELXL-97
_audit_update_record
;
2018-12-15 deposited with the CCDC.	2019-02-21 downloaded from the CCDC.
;
_cell_angle_alpha 96.443(2)
_cell_angle_beta 95.376(2)
_cell_angle_gamma 95.626(2)
_cell_formula_units_Z 2
_cell_length_a 6.9921(3)
_cell_length_b 11.2113(6)
_cell_length_c 12.4434(7)
_cell_measurement_reflns_used 9872
_cell_measurement_temperature 296(2)
_cell_measurement_theta_max 26.37
_cell_measurement_theta_min 2.32
_cell_volume 959.19(9)
_computing_cell_refinement 'Bruker SAINT'
_computing_data_collection 'Bruker APEX2'
_computing_data_reduction 'Bruker SAINT'
_computing_molecular_graphics 'Bruker SHELXTL'
_computing_publication_material 'Bruker SHELXTL'
_computing_structure_refinement 'SHELXL-97 (Sheldrick, 2008)'
_computing_structure_solution 'SHELXS-97 (Sheldrick, 2008)'
_diffrn_ambient_temperature 296(2)
_diffrn_measured_fraction_theta_full 0.999
_diffrn_measured_fraction_theta_max 0.999
_diffrn_measurement_device_type 'Bruker APEX-II CCD'
_diffrn_measurement_method '\f and \w scans'
_diffrn_radiation_monochromator graphite
_diffrn_radiation_source 'fine-focus sealed tube'
_diffrn_radiation_type MoK\a
_diffrn_radiation_wavelength 0.71073
_diffrn_reflns_av_R_equivalents 0.0610
_diffrn_reflns_av_sigmaI/netI 0.0291
_diffrn_reflns_limit_h_max 8
_diffrn_reflns_limit_h_min -8
_diffrn_reflns_limit_k_max 13
_diffrn_reflns_limit_k_min -13
_diffrn_reflns_limit_l_max 14
_diffrn_reflns_limit_l_min -14
_diffrn_reflns_number 37199
_diffrn_reflns_theta_full 25.00
_diffrn_reflns_theta_max 25.00
_diffrn_reflns_theta_min 2.32
_exptl_absorpt_coefficient_mu 4.361
_exptl_crystal_colour colourless
_exptl_crystal_density_diffrn 1.749
_exptl_crystal_density_method 'not measured'
_exptl_crystal_description block
_exptl_crystal_F_000 500
_exptl_crystal_recrystallization_method 'Re-crystallisation from solvent'
_exptl_crystal_size_max 0.22
_exptl_crystal_size_mid 0.20
_exptl_crystal_size_min 0.18
_refine_diff_density_max 0.947
_refine_diff_density_min -1.082
_refine_diff_density_rms 0.133
_refine_ls_extinction_coef 0.034(4)
_refine_ls_extinction_expression Fc^*^=kFc[1+0.001xFc^2^\l^3^/sin(2\q)]^-1/4^
_refine_ls_extinction_method SHELXL
_refine_ls_goodness_of_fit_ref 0.897
_refine_ls_hydrogen_treatment mixed
_refine_ls_matrix_type full
_refine_ls_number_parameters 237
_refine_ls_number_reflns 3377
_refine_ls_number_restraints 0
_refine_ls_restrained_S_all 0.897
_refine_ls_R_factor_all 0.0551
_refine_ls_R_factor_gt 0.0479
_refine_ls_shift/su_max 0.001
_refine_ls_shift/su_mean 0.000
_refine_ls_structure_factor_coef Fsqd
_refine_ls_weighting_details 'calc w=1/[\s^2^(Fo^2^)+(0.1196P)^2^+1.4748P] where P=(Fo^2^+2Fc^2^)/3'
_refine_ls_weighting_scheme calc
_refine_ls_wR_factor_gt 0.1414
_refine_ls_wR_factor_ref 0.1485
_reflns_number_gt 2936
_reflns_number_total 3377
_reflns_threshold_expression >2sigma(I)
_cod_data_source_file c9qo00027e2.cif
_cod_data_source_block Compound4
_cod_depositor_comments
;
The following automatic conversions were performed:

data item '_symmetry_cell_setting' value 'Triclinic' was changed to
'triclinic' in accordance with the
/home/saulius/struct/COD-crude-data/automatic-downloads/DataCite-retrospective/RSC/depositions/lib/dictionaries/cif_core.dic
dictionary named 'cif_core.dic' version 2.4.2 last updated on
2011-04-26.

Automatic conversion script
Id: cif_fix_values 6909 2019-04-08 15:41:33Z antanas 
;
_cod_original_sg_symbol_H-M P-1
_cod_database_code 1554699

loop_
_symmetry_equiv_pos_as_xyz
'x, y, z'
'-x, -y, -z'

loop_
_atom_site_label
_atom_site_type_symbol
_atom_site_fract_x
_atom_site_fract_y
_atom_site_fract_z
_atom_site_U_iso_or_equiv
_atom_site_adp_type
_atom_site_occupancy
_atom_site_symmetry_multiplicity
_atom_site_calc_flag
_atom_site_refinement_flags
Br2 Br 0.11566(6) 0.47930(4) 0.17839(4) 0.0474(2) Uani 1 1 d .
Br1 Br 0.96206(11) 0.91991(6) 0.13275(7) 0.0811(3) Uani 1 1 d .
S1 S 0.37228(16) 0.73115(10) 0.39075(9) 0.0401(3) Uani 1 1 d .
O3 O 0.6869(4) 0.6130(2) 0.2230(3) 0.0388(7) Uani 1 1 d .
O2 O 0.2622(5) 0.6237(3) 0.4097(3) 0.0533(8) Uani 1 1 d .
O1 O 0.2931(5) 0.8435(3) 0.4003(3) 0.0570(9) Uani 1 1 d .
N1 N 0.4240(5) 0.7094(3) 0.2601(3) 0.0362(8) Uani 1 1 d .
F1 F 0.4163(7) 0.0630(3) 0.1665(4) 0.0904(12) Uani 1 1 d .
C11 C 0.4919(6) 0.5982(3) 0.2239(3) 0.0316(8) Uani 1 1 d .
C12 C 0.3898(5) 0.4931(4) 0.1876(3) 0.0324(8) Uani 1 1 d .
C13 C 0.4714(5) 0.3819(3) 0.1475(3) 0.0309(8) Uani 1 1 d .
C1 C 0.5942(7) 0.7475(4) 0.4719(3) 0.0390(9) Uani 1 1 d .
C14 C 0.6149(6) 0.3855(4) 0.0775(3) 0.0395(9) Uani 1 1 d .
H14 H 0.6632 0.4590 0.0573 0.047 Uiso 1 1 calc R
C6 C 0.6841(7) 0.6454(4) 0.4904(4) 0.0452(10) Uani 1 1 d .
H6 H 0.6244 0.5689 0.4626 0.054 Uiso 1 1 calc R
C9 C 0.7555(7) 0.7394(4) 0.2299(4) 0.0451(10) Uani 1 1 d .
H9 H 0.8420 0.7656 0.2968 0.054 Uiso 1 1 calc R
C8 C 0.5688(7) 0.8024(4) 0.2312(4) 0.0405(10) Uani 1 1 d .
H8A H 0.5860 0.8734 0.2849 0.049 Uiso 1 1 calc R
H8B H 0.5307 0.8262 0.1604 0.049 Uiso 1 1 calc R
C2 C 0.6837(8) 0.8613(4) 0.5141(4) 0.0523(12) Uani 1 1 d .
H2 H 0.6244 0.9298 0.5014 0.063 Uiso 1 1 calc R
C18 C 0.4027(7) 0.2708(4) 0.1770(4) 0.0443(10) Uani 1 1 d .
H18 H 0.3068 0.2655 0.2238 0.053 Uiso 1 1 calc R
C5 C 0.8623(8) 0.6586(5) 0.5502(4) 0.0515(12) Uani 1 1 d .
H5 H 0.9231 0.5905 0.5624 0.062 Uiso 1 1 calc R
C16 C 0.6192(7) 0.1713(4) 0.0665(4) 0.0514(12) Uani 1 1 d .
H16 H 0.6678 0.1009 0.0396 0.062 Uiso 1 1 calc R
C17 C 0.4784(8) 0.1692(4) 0.1358(4) 0.0501(12) Uani 1 1 d .
C15 C 0.6858(7) 0.2815(4) 0.0382(4) 0.0496(11) Uani 1 1 d .
H15 H 0.7814 0.2856 -0.0089 0.060 Uiso 1 1 calc R
C4 C 0.9520(7) 0.7716(5) 0.5925(4) 0.0521(12) Uani 1 1 d .
C3 C 0.8595(9) 0.8719(5) 0.5743(4) 0.0581(13) Uani 1 1 d .
H3 H 0.9181 0.9481 0.6037 0.070 Uiso 1 1 calc R
C10 C 0.8595(9) 0.7537(5) 0.1321(5) 0.0587(13) Uani 1 1 d .
H10A H 0.7713 0.7281 0.0668 0.070 Uiso 1 1 calc R
H10B H 0.9641 0.7030 0.1315 0.070 Uiso 1 1 calc R
C7 C 1.1473(9) 0.7848(7) 0.6601(5) 0.0799(19) Uani 1 1 d .
H7A H 1.1313 0.8081 0.7351 0.120 Uiso 1 1 calc R
H7B H 1.2326 0.8456 0.6349 0.120 Uiso 1 1 calc R
H7C H 1.2013 0.7092 0.6530 0.120 Uiso 1 1 calc R

loop_
_atom_site_aniso_label
_atom_site_aniso_U_11
_atom_site_aniso_U_22
_atom_site_aniso_U_33
_atom_site_aniso_U_23
_atom_site_aniso_U_13
_atom_site_aniso_U_12
Br2 0.0299(3) 0.0420(3) 0.0682(4) 0.0029(2) -0.0008(2) 0.00405(19)
Br1 0.0838(5) 0.0476(4) 0.1190(6) 0.0301(3) 0.0368(4) -0.0051(3)
S1 0.0412(6) 0.0287(6) 0.0513(6) -0.0021(4) 0.0135(5) 0.0075(4)
O3 0.0303(14) 0.0210(14) 0.0651(18) 0.0021(12) 0.0083(13) 0.0022(11)
O2 0.0525(19) 0.044(2) 0.062(2) 0.0001(15) 0.0210(16) -0.0057(15)
O1 0.058(2) 0.0399(19) 0.074(2) -0.0072(16) 0.0117(17) 0.0211(16)
N1 0.0385(18) 0.0228(17) 0.0476(19) 0.0018(14) 0.0076(15) 0.0050(14)
F1 0.111(3) 0.0284(17) 0.135(3) 0.0139(18) 0.029(3) 0.0043(18)
C11 0.034(2) 0.024(2) 0.0377(19) 0.0056(15) 0.0048(15) 0.0055(16)
C12 0.0266(18) 0.031(2) 0.039(2) 0.0035(16) 0.0027(15) 0.0062(16)
C13 0.0308(19) 0.0226(19) 0.0363(19) -0.0011(15) -0.0037(15) 0.0006(15)
C1 0.050(2) 0.025(2) 0.043(2) 0.0013(16) 0.0109(18) 0.0042(18)
C14 0.042(2) 0.030(2) 0.045(2) -0.0002(17) 0.0043(18) 0.0028(18)
C6 0.056(3) 0.032(2) 0.047(2) 0.0044(18) 0.009(2) 0.001(2)
C9 0.044(2) 0.031(2) 0.061(3) 0.0061(19) 0.008(2) 0.0013(19)
C8 0.048(2) 0.024(2) 0.050(2) 0.0048(17) 0.0101(19) 0.0042(18)
C2 0.065(3) 0.034(3) 0.055(3) -0.004(2) 0.000(2) 0.009(2)
C18 0.050(3) 0.029(2) 0.052(2) 0.0024(18) 0.006(2) 0.0013(19)
C5 0.064(3) 0.049(3) 0.046(2) 0.011(2) 0.010(2) 0.018(2)
C16 0.058(3) 0.038(3) 0.055(3) -0.012(2) -0.006(2) 0.020(2)
C17 0.059(3) 0.020(2) 0.068(3) 0.0029(19) -0.004(2) 0.001(2)
C15 0.047(3) 0.047(3) 0.052(3) -0.009(2) 0.008(2) 0.007(2)
C4 0.051(3) 0.070(4) 0.036(2) 0.005(2) 0.0040(19) 0.007(2)
C3 0.070(3) 0.041(3) 0.058(3) -0.008(2) 0.001(2) -0.006(2)
C10 0.067(3) 0.037(3) 0.077(3) 0.011(2) 0.027(3) 0.006(2)
C7 0.064(4) 0.113(6) 0.057(3) 0.005(3) -0.008(3) 0.005(4)

loop_
_atom_type_symbol
_atom_type_description
_atom_type_scat_dispersion_real
_atom_type_scat_dispersion_imag
_atom_type_scat_source
C C 0.0033 0.0016 'International Tables Vol C Tables 4.2.6.8 and 6.1.1.4'
H H 0.0000 0.0000 'International Tables Vol C Tables 4.2.6.8 and 6.1.1.4'
N N 0.0061 0.0033 'International Tables Vol C Tables 4.2.6.8 and 6.1.1.4'
O O 0.0106 0.0060 'International Tables Vol C Tables 4.2.6.8 and 6.1.1.4'
S S 0.1246 0.1234 'International Tables Vol C Tables 4.2.6.8 and 6.1.1.4'
Br Br -0.2901 2.4595 'International Tables Vol C Tables 4.2.6.8 and 6.1.1.4'
F F 0.0171 0.0103 'International Tables Vol C Tables 4.2.6.8 and 6.1.1.4'

loop_
_geom_angle_atom_site_label_1
_geom_angle_atom_site_label_2
_geom_angle_atom_site_label_3
_geom_angle
O1 S1 O2 120.7(2)
O1 S1 N1 104.8(2)
O2 S1 N1 106.47(19)
O1 S1 C1 108.7(2)
O2 S1 C1 109.0(2)
N1 S1 C1 106.24(19)
C11 O3 C9 110.4(3)
C11 N1 C8 104.4(3)
C11 N1 S1 117.5(3)
C8 N1 S1 114.3(3)
C12 C11 O3 121.1(3)
C12 C11 N1 128.4(4)
O3 C11 N1 110.3(3)
C11 C12 C13 125.1(4)
C11 C12 Br2 120.0(3)
C13 C12 Br2 114.8(3)
C18 C13 C14 118.6(4)
C18 C13 C12 120.6(4)
C14 C13 C12 120.8(4)
C2 C1 C6 120.0(4)
C2 C1 S1 120.6(4)
C6 C1 S1 119.4(3)
C15 C14 C13 120.4(4)
C15 C14 H14 119.8
C13 C14 H14 119.8
C5 C6 C1 119.3(4)
C5 C6 H6 120.3
C1 C6 H6 120.3
O3 C9 C10 106.3(4)
O3 C9 C8 103.6(3)
C10 C9 C8 114.0(4)
O3 C9 H9 110.8
C10 C9 H9 110.8
C8 C9 H9 110.8
N1 C8 C9 103.8(3)
N1 C8 H8A 111.0
C9 C8 H8A 111.0
N1 C8 H8B 111.0
C9 C8 H8B 111.0
H8A C8 H8B 109.0
C3 C2 C1 119.5(5)
C3 C2 H2 120.2
C1 C2 H2 120.2
C17 C18 C13 118.9(4)
C17 C18 H18 120.5
C13 C18 H18 120.5
C6 C5 C4 120.9(5)
C6 C5 H5 119.5
C4 C5 H5 119.5
C15 C16 C17 117.3(4)
C15 C16 H16 121.4
C17 C16 H16 121.4
F1 C17 C16 117.9(4)
F1 C17 C18 118.9(5)
C16 C17 C18 123.2(4)
C16 C15 C14 121.6(5)
C16 C15 H15 119.2
C14 C15 H15 119.2
C5 C4 C3 118.9(5)
C5 C4 C7 120.5(5)
C3 C4 C7 120.6(5)
C2 C3 C4 121.3(5)
C2 C3 H3 119.4
C4 C3 H3 119.4
C9 C10 Br1 110.4(4)
C9 C10 H10A 109.6
Br1 C10 H10A 109.6
C9 C10 H10B 109.6
Br1 C10 H10B 109.6
H10A C10 H10B 108.1
C4 C7 H7A 109.5
C4 C7 H7B 109.5
H7A C7 H7B 109.5
C4 C7 H7C 109.5
H7A C7 H7C 109.5
H7B C7 H7C 109.5

loop_
_geom_bond_atom_site_label_1
_geom_bond_atom_site_label_2
_geom_bond_distance
Br2 C12 1.899(4)
Br1 C10 1.928(5)
S1 O1 1.422(3)
S1 O2 1.419(3)
S1 N1 1.694(4)
S1 C1 1.752(5)
O3 C11 1.358(5)
O3 C9 1.441(5)
N1 C11 1.419(5)
N1 C8 1.479(6)
F1 C17 1.335(6)
C11 C12 1.326(6)
C12 C13 1.477(5)
C13 C18 1.391(6)
C13 C14 1.389(6)
C1 C2 1.388(6)
C1 C6 1.389(6)
C14 C15 1.370(6)
C14 H14 0.9300
C6 C5 1.376(7)
C6 H6 0.9300
C9 C10 1.491(7)
C9 C8 1.545(6)
C9 H9 0.9800
C8 H8A 0.9700
C8 H8B 0.9700
C2 C3 1.366(8)
C2 H2 0.9300
C18 C17 1.371(6)
C18 H18 0.9300
C5 C4 1.381(8)
C5 H5 0.9300
C16 C15 1.372(7)
C16 C17 1.369(8)
C16 H16 0.9300
C15 H15 0.9300
C4 C3 1.381(8)
C4 C7 1.520(8)
C3 H3 0.9300
C10 H10A 0.9700
C10 H10B 0.9700
C7 H7A 0.9600
C7 H7B 0.9600
C7 H7C 0.9600
